data_4069640
loop_
_publ_author_name
'Hintermann, Lukas'
'Xiao, Li'
'Labonne, Aur\'elie'
'Englert, Ulli'

_publ_section_title
;
 [CpRu(\h6-naphthalene)]PF6as Precursor in Complex Synthesis and Catalysis
 with the Cyclopentadienyl-Ruthenium(II) Cation
;
_journal_issue 19
_journal_name_full Organometallics
_journal_page_first 5739
_journal_paper_doi 10.1021/om900333t
_journal_volume 28
_journal_year 2009
_chemical_absolute_configuration rmad
_chemical_formula_moiety 'C18 Cl12 O6 P, C15 H13 Ru, C H2 Cl2'
_chemical_formula_sum 'C34 H15 Cl14 O6 P Ru'
_chemical_formula_weight 1147.80
_chemical_name_common '[CpRu(naphthalene)]D-TRISPHAT + CH2Cl2'
_chemical_name_systematic
;
h5-Cyclopentadienyl-h6-naphthalene-ruthenium(II) 
delta-TRISPHAT dichloromethane solvate
;
_space_group_IT_number 4
_symmetry_cell_setting monoclinic
_symmetry_Int_Tables_number 4
_symmetry_space_group_name_Hall 'P 2yb'
_symmetry_space_group_name_H-M 'P 1 21 1'
_atom_sites_solution_hydrogens geom
_atom_sites_solution_primary direct
_atom_sites_solution_secondary difmap
_audit_creation_method SHELXL-97
_cell_angle_alpha 90.00
_cell_angle_beta 99.168(2)
_cell_angle_gamma 90.00
_cell_formula_units_Z 4
_cell_length_a 10.1227(10)
_cell_length_b 20.0704(19)
_cell_length_c 20.0116(19)
_cell_measurement_reflns_used 9915
_cell_measurement_temperature 130(2)
_cell_measurement_theta_max 30.57
_cell_measurement_theta_min 2.28
_cell_volume 4013.8(7)
_computing_cell_refinement SMART
_computing_data_collection 'SMART (Bruker, 2001)'
_computing_data_reduction 'SAINT (Bruker, 1999)'
_computing_molecular_graphics 'PLATON (Spek, 2003)'
_computing_publication_material 'SHELXL97 (Sheldrick, 1997b)'
_computing_structure_refinement 'SHELXL97 (Sheldrick, 1997b)'
_computing_structure_solution 'SHELXS97 (Sheldrick, 1997a)'
_diffrn_ambient_temperature 130(2)
_diffrn_measured_fraction_theta_full 0.988
_diffrn_measured_fraction_theta_max 0.916
_diffrn_measurement_device_type 'CCD area detector'
_diffrn_measurement_method '\w scans'
_diffrn_radiation_monochromator graphite
_diffrn_radiation_probe x-ray
_diffrn_radiation_type MoK\a
_diffrn_radiation_wavelength 0.71073
_diffrn_reflns_av_R_equivalents 0.0273
_diffrn_reflns_av_sigmaI/netI 0.0347
_diffrn_reflns_limit_h_max 14
_diffrn_reflns_limit_h_min -14
_diffrn_reflns_limit_k_max 29
_diffrn_reflns_limit_k_min -28
_diffrn_reflns_limit_l_max 28
_diffrn_reflns_limit_l_min -28
_diffrn_reflns_number 58992
_diffrn_reflns_theta_full 30.00
_diffrn_reflns_theta_max 31.24
_diffrn_reflns_theta_min 2.04
_diffrn_source 'fine-focus sealed tube'
_exptl_absorpt_coefficient_mu 1.409
_exptl_absorpt_correction_T_max 0.806
_exptl_absorpt_correction_T_min 0.570
_exptl_absorpt_correction_type multi-scan
_exptl_absorpt_process_details SADABS
_exptl_crystal_colour yellow
_exptl_crystal_density_diffrn 1.899
_exptl_crystal_density_method 'not measured'
_exptl_crystal_description plate
_exptl_crystal_F_000 2256
_exptl_crystal_recrystallization_method 'CH2Cl2, hexanes'
_exptl_crystal_size_max 0.45
_exptl_crystal_size_mid 0.40
_exptl_crystal_size_min 0.16
_refine_diff_density_max 1.136
_refine_diff_density_min -0.551
_refine_diff_density_rms 0.083
_refine_ls_abs_structure_details 'Flack H D (1983), Acta Cryst. A39, 876-881'
_refine_ls_abs_structure_Flack -0.023(12)
_refine_ls_extinction_method none
_refine_ls_goodness_of_fit_ref 1.030
_refine_ls_hydrogen_treatment constr
_refine_ls_matrix_type full
_refine_ls_number_parameters 1009
_refine_ls_number_reflns 23197
_refine_ls_number_restraints 1
_refine_ls_restrained_S_all 1.030
_refine_ls_R_factor_all 0.0316
_refine_ls_R_factor_gt 0.0286
_refine_ls_shift/su_max 0.001
_refine_ls_shift/su_mean 0.000
_refine_ls_structure_factor_coef Fsqd
_refine_ls_weighting_details 'calc w=1/[\s^2^(Fo^2^)+(0.0330P)^2^+1.7510P] where P=(Fo^2^+2Fc^2^)/3'
_refine_ls_weighting_scheme calc
_refine_ls_wR_factor_gt 0.0651
_refine_ls_wR_factor_ref 0.0662
_reflns_number_gt 21908
_reflns_number_total 23197
_reflns_threshold_expression >2sigma(I)
_cod_data_source_file om900333t_si_001.cif
_cod_data_source_block lh_CpRuNapTRISPHAT
_cod_original_sg_symbol_H-M 'P 21'
_cod_database_code 4069640

loop_
_symmetry_equiv_pos_as_xyz
'x, y, z'
'-x, y+1/2, -z'

loop_
_atom_site_label
_atom_site_type_symbol
_atom_site_fract_x
_atom_site_fract_y
_atom_site_fract_z
_atom_site_U_iso_or_equiv
_atom_site_adp_type
_atom_site_occupancy
_atom_site_symmetry_multiplicity
_atom_site_calc_flag
_atom_site_refinement_flags
Ru1 Ru 0.918095(19) 0.316035(9) 0.583312(10) 0.01658(4) Uani 1 1 d .
C1 C 0.9468(2) 0.29888(12) 0.47434(13) 0.0186(5) Uani 1 1 d .
C2 C 1.0764(2) 0.30080(12) 0.51621(13) 0.0189(5) Uani 1 1 d .
C3 C 1.1019(3) 0.25943(13) 0.57433(13) 0.0203(5) Uani 1 1 d .
H3 H 1.1860 0.2622 0.6031 0.024 Uiso 1 1 calc R
C4 C 1.0050(3) 0.21447(13) 0.59008(14) 0.0228(5) Uani 1 1 d .
H4 H 1.0251 0.1858 0.6281 0.027 Uiso 1 1 calc R
C5 C 0.8772(3) 0.21189(13) 0.54909(14) 0.0226(5) Uani 1 1 d .
H5 H 0.8119 0.1812 0.5594 0.027 Uiso 1 1 calc R
C6 C 0.8472(3) 0.25462(13) 0.49340(13) 0.0216(5) Uani 1 1 d .
H6 H 0.7597 0.2544 0.4678 0.026 Uiso 1 1 calc R
C7 C 1.1726(3) 0.34895(14) 0.50024(15) 0.0265(6) Uani 1 1 d .
H7 H 1.2584 0.3516 0.5274 0.032 Uiso 1 1 calc R
C8 C 1.1414(3) 0.39014(15) 0.44706(15) 0.0312(6) Uani 1 1 d .
H8 H 1.2048 0.4223 0.4377 0.037 Uiso 1 1 calc R
C9 C 1.0144(4) 0.38623(15) 0.40446(15) 0.0323(7) Uani 1 1 d .
H9 H 0.9964 0.4145 0.3660 0.039 Uiso 1 1 calc R
C10 C 0.9196(3) 0.34332(14) 0.41765(14) 0.0266(6) Uani 1 1 d .
H10 H 0.8347 0.3425 0.3894 0.032 Uiso 1 1 calc R
C11 C 0.7804(3) 0.33979(13) 0.65269(13) 0.0219(5) Uani 1 1 d .
H11 H 0.7196 0.3085 0.6664 0.026 Uiso 1 1 calc R
C12 C 0.7534(3) 0.38265(14) 0.59605(13) 0.0248(6) Uani 1 1 d .
H12 H 0.6718 0.3853 0.5653 0.030 Uiso 1 1 calc R
C13 C 0.8694(4) 0.42064(15) 0.59352(17) 0.0366(7) Uani 1 1 d .
H13 H 0.8801 0.4534 0.5605 0.044 Uiso 1 1 calc R
C14 C 0.9681(3) 0.40137(17) 0.6491(2) 0.0422(9) Uani 1 1 d .
H14 H 1.0560 0.4191 0.6599 0.051 Uiso 1 1 calc R
C15 C 0.9117(3) 0.35110(15) 0.68537(15) 0.0316(7) Uani 1 1 d .
H15 H 0.9550 0.3290 0.7248 0.038 Uiso 1 1 calc R
Ru2 Ru 0.01912(2) 0.336201(10) 0.092666(10) 0.01895(4) Uani 1 1 d .
C16 C 0.0171(2) 0.31349(15) -0.01916(13) 0.0225(5) Uani 1 1 d .
C17 C -0.0421(3) 0.37656(15) -0.01038(15) 0.0275(6) Uani 1 1 d .
H17 H -0.1309 0.3851 -0.0321 0.033 Uiso 1 1 calc R
C18 C 0.0280(3) 0.42640(15) 0.02963(16) 0.0303(6) Uani 1 1 d .
H18 H -0.0116 0.4690 0.0328 0.036 Uiso 1 1 calc R
C19 C 0.1562(3) 0.41351(15) 0.06491(16) 0.0307(6) Uani 1 1 d .
H19 H 0.2036 0.4474 0.0919 0.037 Uiso 1 1 calc R
C20 C 0.2150(3) 0.35075(13) 0.06061(15) 0.0251(5) Uani 1 1 d .
H20 H 0.2998 0.3417 0.0869 0.030 Uiso 1 1 calc R
C21 C 0.1491(3) 0.30023(13) 0.01718(13) 0.0209(5) Uani 1 1 d .
C22 C 0.2078(3) 0.23628(14) 0.01123(14) 0.0251(5) Uani 1 1 d .
H22 H 0.2942 0.2266 0.0355 0.030 Uiso 1 1 calc R
C23 C 0.1393(3) 0.18918(15) -0.02957(16) 0.0308(6) Uani 1 1 d .
H23 H 0.1794 0.1470 -0.0341 0.037 Uiso 1 1 calc R
C24 C 0.0104(3) 0.20203(17) -0.06495(15) 0.0344(7) Uani 1 1 d .
H24 H -0.0346 0.1684 -0.0932 0.041 Uiso 1 1 calc R
C25 C -0.0507(3) 0.26101(18) -0.05969(14) 0.0306(6) Uani 1 1 d .
H25 H -0.1390 0.2679 -0.0829 0.037 Uiso 1 1 calc R
C26 C 0.0636(3) 0.30085(16) 0.19659(14) 0.0320(6) Uani 1 1 d .
H26 H 0.1517 0.2967 0.2210 0.038 Uiso 1 1 calc R
C27 C -0.0193(3) 0.35820(15) 0.19409(14) 0.0293(6) Uani 1 1 d .
H27 H 0.0036 0.3993 0.2166 0.035 Uiso 1 1 calc R
C28 C -0.1426(3) 0.34337(16) 0.15200(14) 0.0281(6) Uani 1 1 d .
H28 H -0.2165 0.3728 0.1417 0.034 Uiso 1 1 calc R
C29 C -0.1367(3) 0.27721(16) 0.12797(15) 0.0300(6) Uani 1 1 d .
H29 H -0.2052 0.2545 0.0987 0.036 Uiso 1 1 calc R
C30 C -0.0088(3) 0.25104(15) 0.15600(15) 0.0308(6) Uani 1 1 d .
H30 H 0.0225 0.2074 0.1487 0.037 Uiso 1 1 calc R
Cl1 Cl 0.37164(9) 0.16145(6) 0.69183(4) 0.0511(3) Uani 1 1 d .
Cl2 Cl 0.30016(8) 0.00959(6) 0.68714(4) 0.0488(3) Uani 1 1 d .
Cl3 Cl 0.40867(7) -0.08351(4) 0.58140(4) 0.03454(17) Uani 1 1 d .
Cl4 Cl 0.52346(7) 0.22212(4) 0.57935(4) 0.03574(18) Uani 1 1 d .
Cl5 Cl 0.65683(6) -0.14516(3) 0.30037(3) 0.02134(12) Uani 1 1 d .
Cl6 Cl 0.38793(6) -0.16102(3) 0.19753(3) 0.02379(12) Uani 1 1 d .
Cl7 Cl 0.17118(6) -0.04888(3) 0.18814(3) 0.02053(11) Uani 1 1 d .
Cl8 Cl 0.20180(6) 0.06500(3) 0.29795(3) 0.02125(12) Uani 1 1 d .
Cl9 Cl 0.79573(6) 0.20534(3) 0.29580(3) 0.01891(11) Uani 1 1 d .
Cl10 Cl 1.10510(6) 0.22319(3) 0.34508(3) 0.02076(11) Uani 1 1 d .
Cl11 Cl 1.24518(5) 0.14341(3) 0.46975(3) 0.02117(12) Uani 1 1 d .
Cl12 Cl 1.07823(5) 0.04396(3) 0.54511(3) 0.01807(11) Uani 1 1 d .
P1 P 0.62636(6) 0.04619(3) 0.43623(3) 0.01297(11) Uani 1 1 d .
O1 O 0.57172(17) -0.00650(9) 0.49299(9) 0.0172(3) Uani 1 1 d .
O2 O 0.60059(17) 0.11386(9) 0.48573(9) 0.0173(3) Uani 1 1 d .
O3 O 0.65101(16) -0.02252(8) 0.38944(8) 0.0146(3) Uani 1 1 d .
O4 O 0.46781(15) 0.05662(9) 0.39228(8) 0.0153(3) Uani 1 1 d .
O5 O 0.67727(16) 0.10064(8) 0.37951(8) 0.0151(3) Uani 1 1 d .
O6 O 0.78783(15) 0.03705(8) 0.47699(8) 0.0142(3) Uani 1 1 d .
C31 C 0.4267(3) 0.11004(18) 0.63272(13) 0.0314(7) Uani 1 1 d .
C32 C 0.3984(3) 0.04265(19) 0.63233(13) 0.0323(7) Uani 1 1 d .
C33 C 0.4443(3) 0.00003(16) 0.58551(13) 0.0246(6) Uani 1 1 d .
C34 C 0.5190(2) 0.02729(14) 0.54050(12) 0.0193(5) Uani 1 1 d .
C35 C 0.5402(2) 0.09574(14) 0.53794(12) 0.0191(5) Uani 1 1 d .
C36 C 0.4971(3) 0.13753(16) 0.58485(13) 0.0260(6) Uani 1 1 d .
C37 C 0.5415(2) -0.03659(11) 0.34380(11) 0.0122(4) Uani 1 1 d .
C38 C 0.5280(2) -0.08873(11) 0.29850(12) 0.0143(4) Uani 1 1 d .
C39 C 0.4106(2) -0.09367(11) 0.25144(11) 0.0142(4) Uani 1 1 d .
C40 C 0.3112(2) -0.04569(12) 0.24960(12) 0.0150(4) Uani 1 1 d .
C41 C 0.3240(2) 0.00580(11) 0.29724(12) 0.0135(4) Uani 1 1 d .
C42 C 0.4388(2) 0.00924(11) 0.34444(11) 0.0119(4) Uani 1 1 d .
C43 C 0.8095(2) 0.11317(11) 0.39409(11) 0.0130(4) Uani 1 1 d .
C44 C 0.8792(2) 0.15882(11) 0.36138(11) 0.0142(4) Uani 1 1 d .
C45 C 1.0157(2) 0.16707(12) 0.38456(12) 0.0147(4) Uani 1 1 d .
C46 C 1.0780(2) 0.13147(12) 0.44024(12) 0.0146(4) Uani 1 1 d .
C47 C 1.0058(2) 0.08609(12) 0.47371(11) 0.0141(4) Uani 1 1 d .
C48 C 0.8721(2) 0.07699(11) 0.44959(11) 0.0136(4) Uani 1 1 d .
Cl13 Cl 0.15843(6) 0.54954(3) 0.34613(3) 0.02162(12) Uani 1 1 d .
Cl14 Cl 0.29693(7) 0.42167(3) 0.29980(3) 0.02326(12) Uani 1 1 d .
Cl15 Cl 0.46747(6) 0.43177(3) 0.18116(3) 0.02056(11) Uani 1 1 d .
Cl16 Cl 0.17243(6) 0.68418(3) 0.26569(3) 0.01935(11) Uani 1 1 d .
Cl17 Cl 0.39163(6) 0.86351(3) -0.00989(3) 0.02375(12) Uani 1 1 d .
Cl18 Cl 0.64335(7) 0.94738(3) 0.05038(4) 0.02534(13) Uani 1 1 d .
Cl19 Cl 0.86265(6) 0.88446(3) 0.16020(3) 0.02361(12) Uani 1 1 d .
Cl20 Cl 0.82984(5) 0.73496(3) 0.20631(3) 0.01774(11) Uani 1 1 d .
Cl21 Cl 0.02976(5) 0.58816(3) -0.06298(3) 0.01944(11) Uani 1 1 d .
Cl22 Cl 0.10465(6) 0.56068(3) -0.20720(3) 0.02123(12) Uani 1 1 d .
Cl23 Cl 0.40440(6) 0.56139(3) -0.22618(3) 0.02377(12) Uani 1 1 d .
Cl24 Cl 0.62862(6) 0.59543(3) -0.10366(3) 0.02128(12) Uani 1 1 d .
P2 P 0.42210(6) 0.64860(3) 0.08714(3) 0.01163(10) Uani 1 1 d .
O7 O 0.45380(16) 0.57057(8) 0.11985(8) 0.0137(3) Uani 1 1 d .
O8 O 0.33311(16) 0.66839(8) 0.15056(8) 0.0128(3) Uani 1 1 d .
O9 O 0.39228(15) 0.72734(8) 0.05517(8) 0.0131(3) Uani 1 1 d .
O10 O 0.57009(15) 0.67428(8) 0.13463(8) 0.0123(3) Uani 1 1 d .
O11 O 0.27473(16) 0.62433(8) 0.03916(8) 0.0140(3) Uani 1 1 d .
O12 O 0.50974(16) 0.62787(8) 0.02383(8) 0.0140(3) Uani 1 1 d .
C49 C 0.2450(2) 0.55280(12) 0.27877(11) 0.0155(4) Uani 1 1 d .
C50 C 0.3086(2) 0.49631(12) 0.25930(12) 0.0163(4) Uani 1 1 d .
C51 C 0.3829(2) 0.49969(11) 0.20571(12) 0.0148(4) Uani 1 1 d .
C52 C 0.3886(2) 0.55938(11) 0.17200(11) 0.0129(4) Uani 1 1 d .
C53 C 0.3208(2) 0.61545(11) 0.19024(11) 0.0128(4) Uani 1 1 d .
C54 C 0.2509(2) 0.61330(12) 0.24379(12) 0.0142(4) Uani 1 1 d .
C55 C 0.4993(2) 0.76701(11) 0.07332(11) 0.0135(4) Uani 1 1 d .
C56 C 0.5143(2) 0.83042(12) 0.05021(11) 0.0149(4) Uani 1 1 d .
C57 C 0.6272(2) 0.86713(11) 0.07735(12) 0.0165(4) Uani 1 1 d .
C58 C 0.7248(2) 0.83867(12) 0.12633(12) 0.0161(4) Uani 1 1 d .
C59 C 0.7106(2) 0.77280(11) 0.14769(11) 0.0137(4) Uani 1 1 d .
C60 C 0.5980(2) 0.73792(11) 0.12015(11) 0.0123(4) Uani 1 1 d .
C61 C 0.2920(2) 0.61007(11) -0.02427(11) 0.0130(4) Uani 1 1 d .
C62 C 0.1924(2) 0.59404(11) -0.07747(12) 0.0139(4) Uani 1 1 d .
C63 C 0.2278(2) 0.58103(11) -0.14086(12) 0.0155(4) Uani 1 1 d .
C64 C 0.3615(2) 0.58246(12) -0.14963(11) 0.0158(4) Uani 1 1 d .
C65 C 0.4623(2) 0.59783(12) -0.09521(12) 0.0142(4) Uani 1 1 d .
C66 C 0.4259(2) 0.61220(11) -0.03340(11) 0.0128(4) Uani 1 1 d .
Cl25 Cl 0.73702(7) 0.51042(4) 0.06579(4) 0.03027(15) Uani 1 1 d .
Cl26 Cl 0.93975(8) 0.54478(4) 0.18112(5) 0.04122(19) Uani 1 1 d .
C67 C 0.7687(3) 0.54712(15) 0.14626(14) 0.0262(6) Uani 1 1 d .
H67A H 0.7166 0.5234 0.1768 0.031 Uiso 1 1 calc R
H67B H 0.7382 0.5940 0.1429 0.031 Uiso 1 1 calc R
Cl27 Cl 0.47107(11) 0.26370(6) 0.37636(7) 0.0645(3) Uani 1 1 d .
Cl28 Cl 0.42843(17) 0.24315(7) 0.23187(8) 0.0936(5) Uani 1 1 d .
C68 C 0.4471(3) 0.20456(16) 0.3115(2) 0.0465(10) Uani 1 1 d .
H68A H 0.3663 0.1779 0.3151 0.056 Uiso 1 1 calc R
H68B H 0.5248 0.1740 0.3165 0.056 Uiso 1 1 calc R

loop_
_atom_site_aniso_label
_atom_site_aniso_U_11
_atom_site_aniso_U_22
_atom_site_aniso_U_33
_atom_site_aniso_U_23
_atom_site_aniso_U_13
_atom_site_aniso_U_12
Ru1 0.01862(9) 0.01305(8) 0.01852(9) -0.00372(7) 0.00439(7) -0.00061(7)
C1 0.0193(11) 0.0177(11) 0.0190(11) -0.0069(9) 0.0035(9) 0.0025(9)
C2 0.0185(11) 0.0192(12) 0.0201(11) -0.0061(9) 0.0069(9) -0.0013(9)
C3 0.0185(11) 0.0194(12) 0.0229(12) -0.0036(10) 0.0027(9) 0.0016(9)
C4 0.0292(13) 0.0144(11) 0.0261(14) -0.0024(9) 0.0090(11) 0.0021(9)
C5 0.0272(13) 0.0148(11) 0.0280(14) -0.0078(9) 0.0118(11) -0.0039(9)
C6 0.0182(11) 0.0216(12) 0.0249(13) -0.0132(10) 0.0030(10) -0.0002(9)
C7 0.0262(13) 0.0270(14) 0.0277(14) -0.0052(11) 0.0084(11) -0.0100(11)
C8 0.0433(17) 0.0226(13) 0.0316(15) -0.0035(11) 0.0175(13) -0.0095(12)
C9 0.0541(19) 0.0207(13) 0.0243(14) 0.0007(11) 0.0130(13) 0.0063(13)
C10 0.0327(14) 0.0255(13) 0.0208(12) -0.0050(10) 0.0022(10) 0.0094(11)
C11 0.0321(13) 0.0171(11) 0.0185(11) -0.0022(9) 0.0101(10) 0.0054(10)
C12 0.0347(15) 0.0251(13) 0.0139(11) -0.0040(10) 0.0018(10) 0.0136(11)
C13 0.063(2) 0.0156(13) 0.0382(17) -0.0019(12) 0.0296(16) 0.0026(13)
C14 0.0355(17) 0.0315(16) 0.062(2) -0.0324(16) 0.0149(16) -0.0085(13)
C15 0.0408(16) 0.0284(15) 0.0223(13) -0.0092(11) -0.0047(12) 0.0140(12)
Ru2 0.02184(9) 0.01726(9) 0.01760(9) 0.00239(7) 0.00265(7) 0.00075(7)
C16 0.0187(11) 0.0321(13) 0.0174(11) 0.0068(10) 0.0054(9) -0.0023(10)
C17 0.0233(13) 0.0360(16) 0.0250(13) 0.0156(12) 0.0089(11) 0.0085(11)
C18 0.0336(15) 0.0237(13) 0.0372(16) 0.0113(12) 0.0170(13) 0.0070(11)
C19 0.0340(15) 0.0220(14) 0.0371(16) 0.0003(12) 0.0088(12) -0.0078(11)
C20 0.0223(12) 0.0214(13) 0.0306(14) 0.0012(10) 0.0015(10) -0.0018(10)
C21 0.0190(11) 0.0226(13) 0.0220(12) 0.0030(9) 0.0058(9) -0.0020(9)
C22 0.0239(13) 0.0243(13) 0.0293(14) 0.0045(11) 0.0109(11) 0.0015(10)
C23 0.0418(17) 0.0248(14) 0.0310(15) -0.0028(11) 0.0220(13) -0.0060(12)
C24 0.0452(18) 0.0396(17) 0.0212(14) -0.0080(12) 0.0138(13) -0.0197(14)
C25 0.0237(13) 0.0520(19) 0.0162(12) 0.0012(12) 0.0038(10) -0.0123(13)
C26 0.0388(16) 0.0363(17) 0.0199(13) 0.0084(12) 0.0016(11) 0.0034(13)
C27 0.0416(16) 0.0289(14) 0.0176(12) 0.0002(11) 0.0054(11) -0.0008(12)
C28 0.0323(14) 0.0328(15) 0.0209(12) 0.0023(11) 0.0097(11) 0.0050(12)
C29 0.0384(16) 0.0322(15) 0.0211(13) 0.0011(11) 0.0101(12) -0.0085(12)
C30 0.0494(18) 0.0195(13) 0.0260(14) 0.0053(11) 0.0134(13) -0.0003(12)
Cl1 0.0450(4) 0.0909(7) 0.0162(3) -0.0132(4) 0.0011(3) 0.0380(5)
Cl2 0.0258(3) 0.1049(8) 0.0175(3) 0.0183(4) 0.0086(3) 0.0151(4)
Cl3 0.0263(3) 0.0506(5) 0.0258(3) 0.0114(3) 0.0015(3) -0.0134(3)
Cl4 0.0267(3) 0.0378(4) 0.0391(4) -0.0241(3) -0.0059(3) 0.0090(3)
Cl5 0.0233(3) 0.0203(3) 0.0203(3) -0.0034(2) 0.0029(2) 0.0086(2)
Cl6 0.0245(3) 0.0249(3) 0.0220(3) -0.0135(2) 0.0037(2) -0.0011(2)
Cl7 0.0149(2) 0.0275(3) 0.0175(3) -0.0055(2) -0.0028(2) -0.0032(2)
Cl8 0.0129(2) 0.0200(3) 0.0285(3) -0.0067(2) -0.0040(2) 0.0038(2)
Cl9 0.0174(3) 0.0193(3) 0.0188(3) 0.0046(2) -0.0010(2) 0.0023(2)
Cl10 0.0161(3) 0.0207(3) 0.0266(3) 0.0040(2) 0.0071(2) 0.0002(2)
Cl11 0.0090(2) 0.0310(3) 0.0227(3) -0.0002(2) -0.0001(2) 0.0000(2)
Cl12 0.0139(2) 0.0246(3) 0.0143(2) 0.0026(2) -0.00211(19) 0.0030(2)
P1 0.0102(2) 0.0155(3) 0.0127(3) -0.0020(2) 0.0001(2) 0.0004(2)
O1 0.0160(8) 0.0217(9) 0.0141(8) -0.0004(6) 0.0030(6) -0.0019(6)
O2 0.0147(8) 0.0202(8) 0.0163(8) -0.0074(7) 0.0002(6) -0.0008(6)
O3 0.0120(7) 0.0178(8) 0.0131(8) -0.0023(6) -0.0006(6) 0.0024(6)
O4 0.0108(7) 0.0181(8) 0.0158(8) -0.0057(6) -0.0014(6) -0.0002(6)
O5 0.0114(7) 0.0184(8) 0.0146(8) 0.0020(6) -0.0008(6) -0.0000(6)
O6 0.0100(7) 0.0173(8) 0.0144(8) 0.0017(6) -0.0010(6) -0.0003(6)
C31 0.0199(12) 0.063(2) 0.0098(11) -0.0086(12) -0.0029(9) 0.0205(13)
C32 0.0169(12) 0.068(2) 0.0119(11) 0.0063(13) 0.0022(9) 0.0113(13)
C33 0.0143(11) 0.0432(16) 0.0153(12) 0.0048(11) -0.0006(9) 0.0011(10)
C34 0.0124(10) 0.0315(14) 0.0131(11) -0.0017(9) -0.0004(8) 0.0016(9)
C35 0.0096(10) 0.0336(14) 0.0126(10) -0.0074(10) -0.0031(8) 0.0051(9)
C36 0.0172(11) 0.0406(16) 0.0170(12) -0.0122(11) -0.0068(9) 0.0109(11)
C37 0.0128(10) 0.0118(10) 0.0117(10) 0.0008(8) 0.0010(8) 0.0001(8)
C38 0.0167(10) 0.0130(10) 0.0139(10) -0.0005(8) 0.0041(8) 0.0020(8)
C39 0.0185(11) 0.0128(10) 0.0122(10) -0.0033(8) 0.0049(8) -0.0053(8)
C40 0.0131(10) 0.0174(11) 0.0143(10) -0.0012(8) 0.0010(8) -0.0038(8)
C41 0.0108(9) 0.0146(10) 0.0149(10) 0.0001(8) 0.0010(8) 0.0013(8)
C42 0.0114(9) 0.0128(10) 0.0119(10) -0.0014(8) 0.0026(8) -0.0003(7)
C43 0.0117(10) 0.0143(10) 0.0121(10) -0.0027(8) -0.0007(8) 0.0017(8)
C44 0.0149(10) 0.0148(10) 0.0124(10) -0.0001(8) 0.0012(8) 0.0046(8)
C45 0.0132(10) 0.0163(11) 0.0155(10) -0.0018(8) 0.0051(8) 0.0010(8)
C46 0.0090(9) 0.0189(11) 0.0157(10) -0.0034(8) 0.0012(8) 0.0010(8)
C47 0.0126(10) 0.0185(11) 0.0102(9) -0.0022(8) -0.0017(8) 0.0032(8)
C48 0.0134(10) 0.0155(10) 0.0120(10) -0.0013(8) 0.0024(8) 0.0014(8)
Cl13 0.0249(3) 0.0266(3) 0.0147(3) 0.0018(2) 0.0070(2) -0.0038(2)
Cl14 0.0296(3) 0.0171(3) 0.0224(3) 0.0064(2) 0.0022(2) -0.0040(2)
Cl15 0.0225(3) 0.0114(2) 0.0274(3) -0.0023(2) 0.0026(2) 0.0015(2)
Cl16 0.0230(3) 0.0174(3) 0.0191(3) -0.0036(2) 0.0078(2) 0.0027(2)
Cl17 0.0224(3) 0.0209(3) 0.0262(3) 0.0088(2) -0.0015(2) 0.0033(2)
Cl18 0.0339(3) 0.0111(3) 0.0317(3) 0.0016(2) 0.0074(3) -0.0033(2)
Cl19 0.0233(3) 0.0227(3) 0.0239(3) -0.0045(2) 0.0011(2) -0.0116(2)
Cl20 0.0144(2) 0.0219(3) 0.0154(3) -0.0002(2) -0.00230(19) -0.0014(2)
Cl21 0.0127(2) 0.0226(3) 0.0222(3) -0.0008(2) 0.0004(2) -0.0029(2)
Cl22 0.0228(3) 0.0225(3) 0.0154(3) -0.0009(2) -0.0062(2) -0.0038(2)
Cl23 0.0288(3) 0.0312(3) 0.0113(2) -0.0040(2) 0.0030(2) 0.0040(2)
Cl24 0.0163(3) 0.0321(3) 0.0163(3) -0.0022(2) 0.0053(2) 0.0021(2)
P2 0.0117(2) 0.0119(3) 0.0111(3) -0.00184(19) 0.0013(2) -0.00088(19)
O7 0.0152(7) 0.0106(7) 0.0156(8) -0.0004(6) 0.0034(6) 0.0008(6)
O8 0.0158(7) 0.0103(7) 0.0130(7) -0.0008(6) 0.0042(6) 0.0020(6)
O9 0.0119(7) 0.0139(7) 0.0127(7) 0.0012(6) -0.0007(6) -0.0010(6)
O10 0.0134(7) 0.0113(7) 0.0114(7) -0.0009(6) -0.0009(6) -0.0008(6)
O11 0.0128(7) 0.0165(8) 0.0125(7) -0.0037(6) 0.0016(6) -0.0032(6)
O12 0.0127(7) 0.0180(8) 0.0112(7) -0.0027(6) 0.0016(6) -0.0011(6)
C49 0.0141(10) 0.0208(11) 0.0110(10) 0.0002(8) 0.0003(8) -0.0020(8)
C50 0.0164(10) 0.0145(11) 0.0165(11) 0.0034(8) -0.0018(8) -0.0033(8)
C51 0.0140(10) 0.0103(10) 0.0194(11) -0.0027(8) 0.0002(8) 0.0012(8)
C52 0.0121(9) 0.0133(10) 0.0128(10) -0.0021(8) 0.0005(7) -0.0011(8)
C53 0.0132(10) 0.0114(10) 0.0130(10) -0.0005(8) -0.0000(8) -0.0021(8)
C54 0.0137(10) 0.0151(10) 0.0136(10) -0.0022(8) 0.0010(8) -0.0008(8)
C55 0.0166(10) 0.0136(10) 0.0107(10) -0.0014(8) 0.0036(8) 0.0006(8)
C56 0.0162(10) 0.0154(11) 0.0136(10) 0.0021(8) 0.0037(8) 0.0035(8)
C57 0.0202(11) 0.0105(10) 0.0198(11) -0.0014(8) 0.0058(9) -0.0014(8)
C58 0.0157(10) 0.0157(10) 0.0172(10) -0.0046(9) 0.0036(8) -0.0041(8)
C59 0.0139(10) 0.0161(11) 0.0102(10) -0.0015(8) -0.0003(8) 0.0001(8)
C60 0.0139(10) 0.0121(10) 0.0111(10) -0.0019(7) 0.0028(8) -0.0006(8)
C61 0.0135(10) 0.0110(10) 0.0147(10) -0.0004(8) 0.0028(8) -0.0008(8)
C62 0.0116(9) 0.0117(10) 0.0174(11) 0.0006(8) -0.0006(8) -0.0004(8)
C63 0.0192(11) 0.0124(10) 0.0125(10) -0.0006(8) -0.0046(8) -0.0009(8)
C64 0.0227(11) 0.0151(10) 0.0095(10) -0.0004(8) 0.0024(8) 0.0031(9)
C65 0.0132(10) 0.0149(10) 0.0149(10) 0.0006(8) 0.0033(8) 0.0016(8)
C66 0.0133(10) 0.0118(10) 0.0127(10) -0.0010(8) -0.0002(8) -0.0002(8)
Cl25 0.0290(3) 0.0268(3) 0.0322(4) -0.0096(3) -0.0038(3) 0.0072(3)
Cl26 0.0267(3) 0.0355(4) 0.0544(5) -0.0098(4) -0.0154(3) 0.0046(3)
C67 0.0202(12) 0.0332(15) 0.0242(13) -0.0041(11) 0.0002(10) 0.0024(11)
Cl27 0.0466(5) 0.0491(6) 0.0982(9) -0.0137(6) 0.0130(5) -0.0027(4)
Cl28 0.1097(11) 0.0662(8) 0.0882(10) 0.0070(7) -0.0355(8) 0.0381(8)
C68 0.0226(14) 0.0208(14) 0.093(3) 0.0031(17) -0.0013(16) 0.0026(11)

loop_
_atom_type_symbol
_atom_type_description
_atom_type_scat_dispersion_real
_atom_type_scat_dispersion_imag
_atom_type_scat_source
C C 0.0033 0.0016 'International Tables Vol C Tables 4.2.6.8 and 6.1.1.4'
H H 0.0000 0.0000 'International Tables Vol C Tables 4.2.6.8 and 6.1.1.4'
Cl Cl 0.1484 0.1585 'International Tables Vol C Tables 4.2.6.8 and 6.1.1.4'
O O 0.0106 0.0060 'International Tables Vol C Tables 4.2.6.8 and 6.1.1.4'
P P 0.1023 0.0942 'International Tables Vol C Tables 4.2.6.8 and 6.1.1.4'
Ru Ru -1.2594 0.8363 'International Tables Vol C Tables 4.2.6.8 and 6.1.1.4'

loop_
_geom_angle_atom_site_label_1
_geom_angle_atom_site_label_2
_geom_angle_atom_site_label_3
_geom_angle
C14 Ru1 C15 38.05(14)
C14 Ru1 C11 63.28(12)
C15 Ru1 C11 37.72(11)
C14 Ru1 C13 38.30(15)
C15 Ru1 C13 63.72(12)
C11 Ru1 C13 63.23(11)
C14 Ru1 C12 63.56(12)
C15 Ru1 C12 63.51(10)
C11 Ru1 C12 37.90(10)
C13 Ru1 C12 37.71(12)
C14 Ru1 C6 161.88(14)
C15 Ru1 C6 153.44(12)
C11 Ru1 C6 119.07(10)
C13 Ru1 C6 124.58(12)
C12 Ru1 C6 106.39(10)
C14 Ru1 C3 109.67(11)
C15 Ru1 C3 113.23(10)
C11 Ru1 C3 143.02(10)
C13 Ru1 C3 135.23(12)
C12 Ru1 C3 172.71(11)
C6 Ru1 C3 79.35(9)
C14 Ru1 C4 129.56(13)
C15 Ru1 C4 108.16(11)
C11 Ru1 C4 116.88(10)
C13 Ru1 C4 167.58(13)
C12 Ru1 C4 149.24(11)
C6 Ru1 C4 67.05(10)
C3 Ru1 C4 37.00(10)
C14 Ru1 C5 160.91(14)
C15 Ru1 C5 124.33(11)
C11 Ru1 C5 107.28(10)
C13 Ru1 C5 154.88(13)
C12 Ru1 C5 120.31(11)
C6 Ru1 C5 36.93(10)
C3 Ru1 C5 66.98(10)
C4 Ru1 C5 37.31(10)
C14 Ru1 C2 110.29(11)
C15 Ru1 C2 136.89(11)
C11 Ru1 C2 173.57(10)
C13 Ru1 C2 112.19(10)
C12 Ru1 C2 140.88(10)
C6 Ru1 C2 67.07(9)
C3 Ru1 C2 36.89(9)
C4 Ru1 C2 66.50(10)
C5 Ru1 C2 78.75(9)
C14 Ru1 C1 130.44(12)
C15 Ru1 C1 168.46(11)
C11 Ru1 C1 147.19(10)
C13 Ru1 C1 107.59(11)
C12 Ru1 C1 114.95(9)
C6 Ru1 C1 37.50(10)
C3 Ru1 C1 66.80(9)
C4 Ru1 C1 78.98(9)
C5 Ru1 C1 66.86(10)
C2 Ru1 C1 36.97(9)
C10 C1 C2 119.1(2)
C10 C1 C6 122.6(2)
C2 C1 C6 118.3(2)
C10 C1 Ru1 128.82(17)
C2 C1 Ru1 71.42(14)
C6 C1 Ru1 68.72(14)
C3 C2 C1 119.5(2)
C3 C2 C7 122.1(2)
C1 C2 C7 118.2(2)
C3 C2 Ru1 69.36(14)
C1 C2 Ru1 71.62(14)
C7 C2 Ru1 127.28(18)
C4 C3 C2 121.1(2)
C4 C3 Ru1 71.65(15)
C2 C3 Ru1 73.75(14)
C4 C3 H3 119.4
C2 C3 H3 119.4
Ru1 C3 H3 127.2
C3 C4 C5 119.9(2)
C3 C4 Ru1 71.34(15)
C5 C4 Ru1 71.43(15)
C3 C4 H4 120.0
C5 C4 H4 120.0
Ru1 C4 H4 129.6
C6 C5 C4 120.0(2)
C6 C5 Ru1 71.01(14)
C4 C5 Ru1 71.26(14)
C6 C5 H5 120.0
C4 C5 H5 120.0
Ru1 C5 H5 130.3
C5 C6 C1 121.1(2)
C5 C6 Ru1 72.06(14)
C1 C6 Ru1 73.78(14)
C5 C6 H6 119.5
C1 C6 H6 119.5
Ru1 C6 H6 126.7
C8 C7 C2 120.3(3)
C8 C7 H7 119.8
C2 C7 H7 119.8
C7 C8 C9 121.0(3)
C7 C8 H8 119.5
C9 C8 H8 119.5
C10 C9 C8 121.4(3)
C10 C9 H9 119.3
C8 C9 H9 119.3
C9 C10 C1 120.0(3)
C9 C10 H10 120.0
C1 C10 H10 120.0
C15 C11 C12 108.8(3)
C15 C11 Ru1 71.12(16)
C12 C11 Ru1 71.52(15)
C15 C11 H11 125.6
C12 C11 H11 125.6
Ru1 C11 H11 123.4
C13 C12 C11 107.6(3)
C13 C12 Ru1 70.75(16)
C11 C12 Ru1 70.58(14)
C13 C12 H12 126.2
C11 C12 H12 126.2
Ru1 C12 H12 124.1
C12 C13 C14 108.1(3)
C12 C13 Ru1 71.53(16)
C14 C13 Ru1 70.73(17)
C12 C13 H13 126.0
C14 C13 H13 126.0
Ru1 C13 H13 123.4
C15 C14 C13 107.7(3)
C15 C14 Ru1 70.99(16)
C13 C14 Ru1 70.97(17)
C15 C14 H14 126.2
C13 C14 H14 126.2
Ru1 C14 H14 123.5
C11 C15 C14 107.8(3)
C11 C15 Ru1 71.16(15)
C14 C15 Ru1 70.95(18)
C11 C15 H15 126.1
C14 C15 H15 126.1
Ru1 C15 H15 123.4
C27 Ru2 C30 63.61(11)
C27 Ru2 C28 38.17(11)
C30 Ru2 C28 63.53(12)
C27 Ru2 C26 38.15(12)
C30 Ru2 C26 38.03(12)
C28 Ru2 C26 63.82(12)
C27 Ru2 C29 63.94(11)
C30 Ru2 C29 38.28(12)
C28 Ru2 C29 37.98(12)
C26 Ru2 C29 64.09(12)
C27 Ru2 C20 123.35(11)
C30 Ru2 C20 118.81(11)
C28 Ru2 C20 160.53(11)
C26 Ru2 C20 105.26(12)
C29 Ru2 C20 154.19(11)
C27 Ru2 C17 137.06(11)
C30 Ru2 C17 142.11(12)
C28 Ru2 C17 111.20(10)
C26 Ru2 C17 174.86(11)
C29 Ru2 C17 113.07(11)
C20 Ru2 C17 79.10(10)
C27 Ru2 C19 107.77(12)
C30 Ru2 C19 147.55(12)
C28 Ru2 C19 130.39(12)
C26 Ru2 C19 115.24(12)
C29 Ru2 C19 168.24(12)
C20 Ru2 C19 37.06(11)
C17 Ru2 C19 66.57(12)
C27 Ru2 C18 113.29(11)
C30 Ru2 C18 174.39(12)
C28 Ru2 C18 111.04(11)
C26 Ru2 C18 142.14(12)
C29 Ru2 C18 136.52(12)
C20 Ru2 C18 66.76(10)
C17 Ru2 C18 36.91(12)
C19 Ru2 C18 36.86(11)
C27 Ru2 C21 153.42(11)
C30 Ru2 C21 106.30(10)
C28 Ru2 C21 161.72(10)
C26 Ru2 C21 118.56(11)
C29 Ru2 C21 124.66(10)
C20 Ru2 C21 37.24(10)
C17 Ru2 C21 66.57(10)
C19 Ru2 C21 66.61(10)
C18 Ru2 C21 78.52(10)
C27 Ru2 C16 169.29(11)
C30 Ru2 C16 115.68(11)
C28 Ru2 C16 131.22(10)
C26 Ru2 C16 147.24(11)
C29 Ru2 C16 108.41(10)
C20 Ru2 C16 66.92(10)
C17 Ru2 C16 36.91(11)
C19 Ru2 C16 78.56(11)
C18 Ru2 C16 66.40(11)
C21 Ru2 C16 36.90(9)
C17 C16 C25 123.4(3)
C17 C16 C21 118.5(3)
C25 C16 C21 118.1(3)
C17 C16 Ru2 68.86(15)
C25 C16 Ru2 129.05(18)
C21 C16 Ru2 71.28(15)
C18 C17 C16 121.4(3)
C18 C17 Ru2 71.78(16)
C16 C17 Ru2 74.23(15)
C18 C17 H17 119.3
C16 C17 H17 119.3
Ru2 C17 H17 126.7
C19 C18 C17 120.0(3)
C19 C18 Ru2 71.35(16)
C17 C18 Ru2 71.31(16)
C19 C18 H18 120.0
C17 C18 H18 120.0
Ru2 C18 H18 129.8
C18 C19 C20 120.3(3)
C18 C19 Ru2 71.79(16)
C20 C19 Ru2 71.00(16)
C18 C19 H19 119.9
C20 C19 H19 119.9
Ru2 C19 H19 129.8
C19 C20 C21 120.9(3)
C19 C20 Ru2 71.94(16)
C21 C20 Ru2 74.21(15)
C19 C20 H20 119.6
C21 C20 H20 119.6
Ru2 C20 H20 126.2
C22 C21 C20 121.9(2)
C22 C21 C16 119.3(3)
C20 C21 C16 118.8(2)
C22 C21 Ru2 129.34(18)
C20 C21 Ru2 68.55(15)
C16 C21 Ru2 71.83(14)
C23 C22 C21 119.6(3)
C23 C22 H22 120.2
C21 C22 H22 120.2
C22 C23 C24 121.1(3)
C22 C23 H23 119.4
C24 C23 H23 119.4
C25 C24 C23 121.5(3)
C25 C24 H24 119.2
C23 C24 H24 119.2
C24 C25 C16 120.3(3)
C24 C25 H25 119.8
C16 C25 H25 119.8
C30 C26 C27 107.6(3)
C30 C26 Ru2 70.89(16)
C27 C26 Ru2 70.78(16)
C30 C26 H26 126.2
C27 C26 H26 126.2
Ru2 C26 H26 123.8
C26 C27 C28 108.0(3)
C26 C27 Ru2 71.06(17)
C28 C27 Ru2 71.02(15)
C26 C27 H27 126.0
C28 C27 H27 126.0
Ru2 C27 H27 123.6
C29 C28 C27 108.5(3)
C29 C28 Ru2 71.14(16)
C27 C28 Ru2 70.81(16)
C29 C28 H28 125.8
C27 C28 H28 125.8
Ru2 C28 H28 123.9
C28 C29 C30 107.2(3)
C28 C29 Ru2 70.87(17)
C30 C29 Ru2 70.67(17)
C28 C29 H29 126.4
C30 C29 H29 126.4
Ru2 C29 H29 123.7
C26 C30 C29 108.7(3)
C26 C30 Ru2 71.08(16)
C29 C30 Ru2 71.05(16)
C26 C30 H30 125.7
C29 C30 H30 125.7
Ru2 C30 H30 123.8
O3 P1 O1 87.46(9)
O3 P1 O5 93.80(9)
O1 P1 O5 178.27(9)
O3 P1 O4 91.37(8)
O1 P1 O4 92.35(9)
O5 P1 O4 86.45(8)
O3 P1 O6 87.88(8)
O1 P1 O6 90.15(8)
O5 P1 O6 91.08(8)
O4 P1 O6 177.37(9)
O3 P1 O2 178.06(9)
O1 P1 O2 90.63(9)
O5 P1 O2 88.12(9)
O4 P1 O2 89.06(8)
O6 P1 O2 91.77(8)
C34 O1 P1 111.40(16)
C35 O2 P1 111.28(16)
C37 O3 P1 111.35(14)
C42 O4 P1 110.99(14)
C43 O5 P1 111.65(14)
C48 O6 P1 111.05(14)
C32 C31 C36 120.7(3)
C32 C31 Cl1 119.9(2)
C36 C31 Cl1 119.3(3)
C31 C32 C33 120.7(3)
C31 C32 Cl2 120.8(2)
C33 C32 Cl2 118.4(3)
C34 C33 C32 118.0(3)
C34 C33 Cl3 119.3(2)
C32 C33 Cl3 122.6(2)
O1 C34 C33 125.6(3)
O1 C34 C35 113.0(2)
C33 C34 C35 121.3(2)
O2 C35 C36 126.7(3)
O2 C35 C34 112.8(2)
C36 C35 C34 120.5(3)
C35 C36 C31 118.5(3)
C35 C36 Cl4 119.1(2)
C31 C36 Cl4 122.3(2)
O3 C37 C38 126.1(2)
O3 C37 C42 112.98(19)
C38 C37 C42 120.9(2)
C37 C38 C39 118.8(2)
C37 C38 Cl5 119.33(18)
C39 C38 Cl5 121.83(17)
C40 C39 C38 120.2(2)
C40 C39 Cl6 120.24(18)
C38 C39 Cl6 119.50(18)
C39 C40 C41 120.4(2)
C39 C40 Cl7 120.21(18)
C41 C40 Cl7 119.39(18)
C42 C41 C40 118.8(2)
C42 C41 Cl8 119.31(18)
C40 C41 Cl8 121.90(17)
O4 C42 C41 126.0(2)
O4 C42 C37 113.25(19)
C41 C42 C37 120.7(2)
O5 C43 C44 125.8(2)
O5 C43 C48 112.7(2)
C44 C43 C48 121.4(2)
C43 C44 C45 118.3(2)
C43 C44 Cl9 119.68(17)
C45 C44 Cl9 121.98(18)
C46 C45 C44 120.4(2)
C46 C45 Cl10 120.14(18)
C44 C45 Cl10 119.48(18)
C45 C46 C47 120.8(2)
C45 C46 Cl11 120.08(18)
C47 C46 Cl11 119.09(17)
C48 C47 C46 118.5(2)
C48 C47 Cl12 119.46(18)
C46 C47 Cl12 122.00(17)
O6 C48 C47 125.9(2)
O6 C48 C43 113.42(19)
C47 C48 C43 120.6(2)
O7 P2 O12 88.45(8)
O7 P2 O11 92.74(8)
O12 P2 O11 91.36(8)
O7 P2 O9 179.14(9)
O12 P2 O9 91.66(8)
O11 P2 O9 88.11(8)
O7 P2 O8 91.00(8)
O12 P2 O8 179.23(9)
O11 P2 O8 88.14(8)
O9 P2 O8 88.90(8)
O7 P2 O10 88.23(8)
O12 P2 O10 88.47(8)
O11 P2 O10 179.01(9)
O9 P2 O10 90.92(8)
O8 P2 O10 92.05(8)
C52 O7 P2 111.49(14)
C53 O8 P2 111.29(14)
C55 O9 P2 111.00(14)
C60 O10 P2 111.03(14)
C61 O11 P2 111.02(14)
C66 O12 P2 110.81(14)
C50 C49 C54 120.4(2)
C50 C49 Cl13 120.31(18)
C54 C49 Cl13 119.26(18)
C49 C50 C51 120.1(2)
C49 C50 Cl14 120.66(19)
C51 C50 Cl14 119.19(18)
C52 C51 C50 118.9(2)
C52 C51 Cl15 119.08(18)
C50 C51 Cl15 122.00(18)
O7 C52 C51 126.2(2)
O7 C52 C53 113.1(2)
C51 C52 C53 120.7(2)
O8 C53 C54 126.3(2)
O8 C53 C52 112.76(19)
C54 C53 C52 120.9(2)
C53 C54 C49 118.8(2)
C53 C54 Cl16 119.23(18)
C49 C54 Cl16 121.97(18)
O9 C55 C56 125.9(2)
O9 C55 C60 113.3(2)
C56 C55 C60 120.8(2)
C55 C56 C57 119.1(2)
C55 C56 Cl17 119.22(18)
C57 C56 Cl17 121.61(18)
C56 C57 C58 120.1(2)
C56 C57 Cl18 119.14(19)
C58 C57 Cl18 120.80(18)
C57 C58 C59 120.2(2)
C57 C58 Cl19 119.81(19)
C59 C58 Cl19 120.00(18)
C60 C59 C58 118.4(2)
C60 C59 Cl20 119.67(18)
C58 C59 Cl20 121.92(18)
O10 C60 C59 125.8(2)
O10 C60 C55 112.98(19)
C59 C60 C55 121.3(2)
O11 C61 C62 126.2(2)
O11 C61 C66 113.17(19)
C62 C61 C66 120.7(2)
C61 C62 C63 118.8(2)
C61 C62 Cl21 119.08(18)
C63 C62 Cl21 122.07(17)
C64 C63 C62 120.4(2)
C64 C63 Cl22 120.47(18)
C62 C63 Cl22 119.13(18)
C63 C64 C65 120.5(2)
C63 C64 Cl23 119.89(18)
C65 C64 Cl23 119.49(18)
C66 C65 C64 118.6(2)
C66 C65 Cl24 120.05(18)
C64 C65 Cl24 121.34(18)
O12 C66 C65 126.1(2)
O12 C66 C61 112.8(2)
C65 C66 C61 121.0(2)
Cl25 C67 Cl26 112.13(15)
Cl25 C67 H67A 109.2
Cl26 C67 H67A 109.2
Cl25 C67 H67B 109.2
Cl26 C67 H67B 109.2
H67A C67 H67B 107.9
Cl27 C68 Cl28 110.91(19)
Cl27 C68 H68A 109.5
Cl28 C68 H68A 109.5
Cl27 C68 H68B 109.5
Cl28 C68 H68B 109.5
H68A C68 H68B 108.0

loop_
_geom_bond_atom_site_label_1
_geom_bond_atom_site_label_2
_geom_bond_distance
Ru1 C14 2.170(3)
Ru1 C15 2.171(3)
Ru1 C11 2.171(2)
Ru1 C13 2.173(3)
Ru1 C12 2.184(3)
Ru1 C6 2.205(2)
Ru1 C3 2.212(3)
Ru1 C4 2.216(3)
Ru1 C5 2.218(2)
Ru1 C2 2.269(2)
Ru1 C1 2.272(2)
C1 C10 1.435(4)
C1 C2 1.440(3)
C1 C6 1.440(4)
C2 C3 1.419(4)
C2 C7 1.444(4)
C3 C4 1.405(4)
C3 H3 0.9500
C4 C5 1.418(4)
C4 H4 0.9500
C5 C6 1.401(4)
C5 H5 0.9500
C6 H6 0.9500
C7 C8 1.345(4)
C7 H7 0.9500
C8 C9 1.426(5)
C8 H8 0.9500
C9 C10 1.347(5)
C9 H9 0.9500
C10 H10 0.9500
C11 C15 1.404(4)
C11 C12 1.414(4)
C11 H11 0.9500
C12 C13 1.408(5)
C12 H12 0.9500
C13 C14 1.425(5)
C13 H13 0.9500
C14 C15 1.415(5)
C14 H14 0.9500
C15 H15 0.9500
Ru2 C27 2.172(3)
Ru2 C30 2.173(3)
Ru2 C28 2.175(3)
Ru2 C26 2.176(3)
Ru2 C29 2.178(3)
Ru2 C20 2.199(3)
Ru2 C17 2.210(3)
Ru2 C19 2.211(3)
Ru2 C18 2.216(3)
Ru2 C21 2.273(3)
Ru2 C16 2.281(3)
C16 C17 1.423(4)
C16 C25 1.435(4)
C16 C21 1.441(4)
C17 C18 1.401(5)
C17 H17 0.9500
C18 C19 1.400(4)
C18 H18 0.9500
C19 C20 1.402(4)
C19 H19 0.9500
C20 C21 1.430(4)
C20 H20 0.9500
C21 C22 1.427(4)
C22 C23 1.364(4)
C22 H22 0.9500
C23 C24 1.405(5)
C23 H23 0.9500
C24 C25 1.347(5)
C24 H24 0.9500
C25 H25 0.9500
C26 C30 1.417(4)
C26 C27 1.421(4)
C26 H26 0.9500
C27 C28 1.421(4)
C27 H27 0.9500
C28 C29 1.417(4)
C28 H28 0.9500
C29 C30 1.427(5)
C29 H29 0.9500
C30 H30 0.9500
Cl1 C31 1.728(3)
Cl2 C32 1.726(3)
Cl3 C33 1.714(3)
Cl4 C36 1.725(3)
Cl5 C38 1.723(2)
Cl6 C39 1.722(2)
Cl7 C40 1.723(2)
Cl8 C41 1.717(2)
Cl9 C44 1.719(2)
Cl10 C45 1.715(2)
Cl11 C46 1.718(2)
Cl12 C47 1.721(2)
P1 O3 1.7074(17)
P1 O1 1.7074(18)
P1 O5 1.7131(18)
P1 O4 1.7156(17)
P1 O6 1.7163(16)
P1 O2 1.7252(18)
O1 C34 1.346(3)
O2 C35 1.342(3)
O3 C37 1.349(3)
O4 C42 1.348(3)
O5 C43 1.347(3)
O6 C48 1.349(3)
C31 C32 1.382(5)
C31 C36 1.395(4)
C32 C33 1.401(4)
C33 C34 1.378(4)
C34 C35 1.393(4)
C35 C36 1.381(3)
C37 C38 1.377(3)
C37 C42 1.390(3)
C38 C39 1.397(3)
C39 C40 1.390(3)
C40 C41 1.398(3)
C41 C42 1.377(3)
C43 C44 1.383(3)
C43 C48 1.392(3)
C44 C45 1.395(3)
C45 C46 1.388(3)
C46 C47 1.403(3)
C47 C48 1.375(3)
Cl13 C49 1.722(2)
Cl14 C50 1.716(2)
Cl15 C51 1.722(2)
Cl16 C54 1.720(2)
Cl17 C56 1.719(2)
Cl18 C57 1.715(2)
Cl19 C58 1.717(2)
Cl20 C59 1.720(2)
Cl21 C62 1.721(2)
Cl22 C63 1.719(2)
Cl23 C64 1.711(2)
Cl24 C65 1.719(2)
P2 O7 1.7081(17)
P2 O12 1.7099(17)
P2 O11 1.7112(16)
P2 O9 1.7135(17)
P2 O8 1.7157(16)
P2 O10 1.7202(16)
O7 C52 1.340(3)
O8 C53 1.344(3)
O9 C55 1.347(3)
O10 C60 1.350(3)
O11 C61 1.339(3)
O12 C66 1.349(3)
C49 C50 1.390(3)
C49 C54 1.408(3)
C50 C51 1.406(3)
C51 C52 1.381(3)
C52 C53 1.396(3)
C53 C54 1.376(3)
C55 C56 1.371(3)
C55 C60 1.386(3)
C56 C57 1.395(3)
C57 C58 1.398(3)
C58 C59 1.404(3)
C59 C60 1.376(3)
C61 C62 1.383(3)
C61 C66 1.397(3)
C62 C63 1.396(3)
C63 C64 1.393(3)
C64 C65 1.403(3)
C65 C66 1.376(3)
Cl25 C67 1.753(3)
Cl26 C67 1.762(3)
C67 H67A 0.9900
C67 H67B 0.9900
Cl27 C68 1.746(4)
Cl28 C68 1.755(5)
C68 H68A 0.9900
C68 H68B 0.9900

loop_
_geom_torsion_atom_site_label_1
_geom_torsion_atom_site_label_2
_geom_torsion_atom_site_label_3
_geom_torsion_atom_site_label_4
_geom_torsion
C14 Ru1 C1 C10 -44.8(3)
C15 Ru1 C1 C10 -48.8(6)
C11 Ru1 C1 C10 58.6(3)
C13 Ru1 C1 C10 -9.0(3)
C12 Ru1 C1 C10 30.8(3)
C6 Ru1 C1 C10 115.3(3)
C3 Ru1 C1 C10 -141.5(3)
C4 Ru1 C1 C10 -178.2(3)
C5 Ru1 C1 C10 144.8(3)
C2 Ru1 C1 C10 -112.8(3)
C14 Ru1 C1 C2 68.0(2)
C15 Ru1 C1 C2 64.0(5)
C11 Ru1 C1 C2 171.41(18)
C13 Ru1 C1 C2 103.75(17)
C12 Ru1 C1 C2 143.60(15)
C6 Ru1 C1 C2 -131.8(2)
C3 Ru1 C1 C2 -28.66(14)
C4 Ru1 C1 C2 -65.36(15)
C5 Ru1 C1 C2 -102.42(16)
C14 Ru1 C1 C6 -160.15(18)
C15 Ru1 C1 C6 -164.2(5)
C11 Ru1 C1 C6 -56.7(2)
C13 Ru1 C1 C6 -124.40(17)
C12 Ru1 C1 C6 -84.55(17)
C3 Ru1 C1 C6 103.19(16)
C4 Ru1 C1 C6 66.49(16)
C5 Ru1 C1 C6 29.43(15)
C2 Ru1 C1 C6 131.8(2)
C10 C1 C2 C3 176.8(2)
C6 C1 C2 C3 0.1(3)
Ru1 C1 C2 C3 52.1(2)
C10 C1 C2 C7 1.6(3)
C6 C1 C2 C7 -175.1(2)
Ru1 C1 C2 C7 -123.1(2)
C10 C1 C2 Ru1 124.7(2)
C6 C1 C2 Ru1 -52.01(19)
C14 Ru1 C2 C3 96.04(18)
C15 Ru1 C2 C3 62.5(2)
C11 Ru1 C2 C3 93.5(9)
C13 Ru1 C2 C3 137.20(17)
C12 Ru1 C2 C3 168.71(17)
C6 Ru1 C2 C3 -103.26(16)
C4 Ru1 C2 C3 -29.39(15)
C5 Ru1 C2 C3 -66.47(16)
C1 Ru1 C2 C3 -132.8(2)
C14 Ru1 C2 C1 -131.21(17)
C15 Ru1 C2 C1 -164.74(16)
C11 Ru1 C2 C1 -133.7(9)
C13 Ru1 C2 C1 -90.04(18)
C12 Ru1 C2 C1 -58.5(2)
C6 Ru1 C2 C1 29.50(15)
C3 Ru1 C2 C1 132.8(2)
C4 Ru1 C2 C1 103.37(16)
C5 Ru1 C2 C1 66.29(15)
C14 Ru1 C2 C7 -19.3(3)
C15 Ru1 C2 C7 -52.8(3)
C11 Ru1 C2 C7 -21.8(10)
C13 Ru1 C2 C7 21.9(3)
C12 Ru1 C2 C7 53.4(3)
C6 Ru1 C2 C7 141.4(3)
C3 Ru1 C2 C7 -115.3(3)
C4 Ru1 C2 C7 -144.7(3)
C5 Ru1 C2 C7 178.2(3)
C1 Ru1 C2 C7 111.9(3)
C1 C2 C3 C4 2.9(4)
C7 C2 C3 C4 177.9(2)
Ru1 C2 C3 C4 56.0(2)
C1 C2 C3 Ru1 -53.1(2)
C7 C2 C3 Ru1 121.9(2)
C14 Ru1 C3 C4 130.50(18)
C15 Ru1 C3 C4 89.66(18)
C11 Ru1 C3 C4 59.1(2)
C13 Ru1 C3 C4 165.10(18)
C12 Ru1 C3 C4 151.6(7)
C6 Ru1 C3 C4 -65.81(17)
C5 Ru1 C3 C4 -29.31(16)
C2 Ru1 C3 C4 -131.6(2)
C1 Ru1 C3 C4 -102.90(17)
C14 Ru1 C3 C2 -97.89(18)
C15 Ru1 C3 C2 -138.73(16)
C11 Ru1 C3 C2 -169.29(16)
C13 Ru1 C3 C2 -63.3(2)
C12 Ru1 C3 C2 -76.8(8)
C6 Ru1 C3 C2 65.80(15)
C4 Ru1 C3 C2 131.6(2)
C5 Ru1 C3 C2 102.30(16)
C1 Ru1 C3 C2 28.71(14)
C2 C3 C4 C5 -2.6(4)
Ru1 C3 C4 C5 54.4(2)
C2 C3 C4 Ru1 -57.0(2)
C14 Ru1 C4 C3 -68.2(2)
C15 Ru1 C4 C3 -104.74(17)
C11 Ru1 C4 C3 -144.65(15)
C13 Ru1 C4 C3 -57.3(5)
C12 Ru1 C4 C3 -173.23(18)
C6 Ru1 C4 C3 103.21(17)
C5 Ru1 C4 C3 132.0(2)
C2 Ru1 C4 C3 29.30(15)
C1 Ru1 C4 C3 65.89(16)
C14 Ru1 C4 C5 159.77(17)
C15 Ru1 C4 C5 123.27(17)
C11 Ru1 C4 C5 83.36(17)
C13 Ru1 C4 C5 170.7(5)
C12 Ru1 C4 C5 54.8(3)
C6 Ru1 C4 C5 -28.78(15)
C3 Ru1 C4 C5 -132.0(2)
C2 Ru1 C4 C5 -102.69(17)
C1 Ru1 C4 C5 -66.10(16)
C3 C4 C5 C6 -0.7(4)
Ru1 C4 C5 C6 53.7(2)
C3 C4 C5 Ru1 -54.3(2)
C14 Ru1 C5 C6 172.9(3)
C15 Ru1 C5 C6 153.40(16)
C11 Ru1 C5 C6 115.66(16)
C13 Ru1 C5 C6 52.2(3)
C12 Ru1 C5 C6 76.49(17)
C3 Ru1 C5 C6 -103.37(17)
C4 Ru1 C5 C6 -132.4(2)
C2 Ru1 C5 C6 -66.64(16)
C1 Ru1 C5 C6 -29.86(15)
C14 Ru1 C5 C4 -54.6(4)
C15 Ru1 C5 C4 -74.15(19)
C11 Ru1 C5 C4 -111.89(16)
C13 Ru1 C5 C4 -175.3(2)
C12 Ru1 C5 C4 -151.06(15)
C6 Ru1 C5 C4 132.4(2)
C3 Ru1 C5 C4 29.08(15)
C2 Ru1 C5 C4 65.81(16)
C1 Ru1 C5 C4 102.59(17)
C4 C5 C6 C1 3.7(4)
Ru1 C5 C6 C1 57.5(2)
C4 C5 C6 Ru1 -53.8(2)
C10 C1 C6 C5 -180.0(2)
C2 C1 C6 C5 -3.4(3)
Ru1 C1 C6 C5 -56.6(2)
C10 C1 C6 Ru1 -123.3(2)
C2 C1 C6 Ru1 53.29(19)
C14 Ru1 C6 C5 -172.6(3)
C15 Ru1 C6 C5 -55.8(3)
C11 Ru1 C6 C5 -79.98(17)
C13 Ru1 C6 C5 -155.94(16)
C12 Ru1 C6 C5 -118.95(16)
C3 Ru1 C6 C5 65.66(16)
C4 Ru1 C6 C5 29.06(15)
C2 Ru1 C6 C5 102.14(17)
C1 Ru1 C6 C5 131.2(2)
C14 Ru1 C6 C1 56.2(4)
C15 Ru1 C6 C1 173.0(2)
C11 Ru1 C6 C1 148.77(14)
C13 Ru1 C6 C1 72.82(18)
C12 Ru1 C6 C1 109.81(16)
C3 Ru1 C6 C1 -65.58(15)
C4 Ru1 C6 C1 -102.18(16)
C5 Ru1 C6 C1 -131.2(2)
C2 Ru1 C6 C1 -29.10(14)
C3 C2 C7 C8 -175.8(3)
C1 C2 C7 C8 -0.7(4)
Ru1 C2 C7 C8 -88.4(3)
C2 C7 C8 C9 -1.5(4)
C7 C8 C9 C10 2.9(4)
C8 C9 C10 C1 -2.0(4)
C2 C1 C10 C9 -0.3(4)
C6 C1 C10 C9 176.3(2)
Ru1 C1 C10 C9 88.5(3)
C14 Ru1 C11 C15 -37.8(2)
C13 Ru1 C11 C15 -80.9(2)
C12 Ru1 C11 C15 -118.3(2)
C6 Ru1 C11 C15 162.56(17)
C3 Ru1 C11 C15 49.8(2)
C4 Ru1 C11 C15 85.17(19)
C5 Ru1 C11 C15 124.27(18)
C2 Ru1 C11 C15 -35.2(9)
C1 Ru1 C11 C15 -161.82(18)
C14 Ru1 C11 C12 80.5(2)
C15 Ru1 C11 C12 118.3(2)
C13 Ru1 C11 C12 37.40(19)
C6 Ru1 C11 C12 -79.14(19)
C3 Ru1 C11 C12 168.10(17)
C4 Ru1 C11 C12 -156.53(16)
C5 Ru1 C11 C12 -117.43(18)
C2 Ru1 C11 C12 83.1(9)
C1 Ru1 C11 C12 -43.5(3)
C15 C11 C12 C13 0.3(3)
Ru1 C11 C12 C13 -61.41(19)
C15 C11 C12 Ru1 61.67(18)
C14 Ru1 C12 C13 37.8(2)
C15 Ru1 C12 C13 80.6(2)
C11 Ru1 C12 C13 117.6(3)
C6 Ru1 C12 C13 -125.93(19)
C3 Ru1 C12 C13 15.6(9)
C4 Ru1 C12 C13 161.6(2)
C5 Ru1 C12 C13 -163.44(18)
C2 Ru1 C12 C13 -52.3(2)
C1 Ru1 C12 C13 -86.74(19)
C14 Ru1 C12 C11 -79.7(2)
C15 Ru1 C12 C11 -37.00(17)
C13 Ru1 C12 C11 -117.6(3)
C6 Ru1 C12 C11 116.52(17)
C3 Ru1 C12 C11 -102.0(8)
C4 Ru1 C12 C11 44.0(3)
C5 Ru1 C12 C11 79.01(19)
C2 Ru1 C12 C11 -169.85(16)
C1 Ru1 C12 C11 155.70(16)
C11 C12 C13 C14 -0.3(3)
Ru1 C12 C13 C14 -61.7(2)
C11 C12 C13 Ru1 61.31(18)
C14 Ru1 C13 C12 -117.6(3)
C15 Ru1 C13 C12 -79.94(19)
C11 Ru1 C13 C12 -37.59(16)
C6 Ru1 C13 C12 70.7(2)
C3 Ru1 C13 C12 -177.23(15)
C4 Ru1 C13 C12 -131.2(5)
C5 Ru1 C13 C12 35.4(3)
C2 Ru1 C13 C12 147.38(16)
C1 Ru1 C13 C12 108.27(17)
C15 Ru1 C13 C14 37.6(2)
C11 Ru1 C13 C14 80.0(2)
C12 Ru1 C13 C14 117.6(3)
C6 Ru1 C13 C14 -171.75(18)
C3 Ru1 C13 C14 -59.6(2)
C4 Ru1 C13 C14 -13.7(6)
C5 Ru1 C13 C14 153.0(2)
C2 Ru1 C13 C14 -95.0(2)
C1 Ru1 C13 C14 -134.15(19)
C12 C13 C14 C15 0.3(3)
Ru1 C13 C14 C15 -61.9(2)
C12 C13 C14 Ru1 62.2(2)
C11 Ru1 C14 C15 37.46(17)
C13 Ru1 C14 C15 117.3(3)
C12 Ru1 C14 C15 80.05(19)
C6 Ru1 C14 C15 139.6(3)
C3 Ru1 C14 C15 -102.88(19)
C4 Ru1 C14 C15 -66.5(2)
C5 Ru1 C14 C15 -26.6(5)
C2 Ru1 C14 C15 -142.23(18)
C1 Ru1 C14 C15 -178.70(16)
C15 Ru1 C14 C13 -117.3(3)
C11 Ru1 C14 C13 -79.85(19)
C12 Ru1 C14 C13 -37.26(18)
C6 Ru1 C14 C13 22.3(5)
C3 Ru1 C14 C13 139.81(18)
C4 Ru1 C14 C13 176.22(17)
C5 Ru1 C14 C13 -143.9(3)
C2 Ru1 C14 C13 100.46(19)
C1 Ru1 C14 C13 64.0(2)
C12 C11 C15 C14 -0.1(3)
Ru1 C11 C15 C14 61.9(2)
C12 C11 C15 Ru1 -61.92(18)
C13 C14 C15 C11 -0.1(3)
Ru1 C14 C15 C11 -61.98(19)
C13 C14 C15 Ru1 61.8(2)
C14 Ru1 C15 C11 117.4(3)
C13 Ru1 C15 C11 79.48(19)
C12 Ru1 C15 C11 37.18(17)
C6 Ru1 C15 C11 -35.9(3)
C3 Ru1 C15 C11 -150.01(16)
C4 Ru1 C15 C11 -110.70(17)
C5 Ru1 C15 C11 -72.85(19)
C2 Ru1 C15 C11 174.58(16)
C1 Ru1 C15 C11 122.3(5)
C11 Ru1 C15 C14 -117.4(3)
C13 Ru1 C15 C14 -37.9(2)
C12 Ru1 C15 C14 -80.2(2)
C6 Ru1 C15 C14 -153.2(2)
C3 Ru1 C15 C14 92.6(2)
C4 Ru1 C15 C14 131.93(19)
C5 Ru1 C15 C14 169.79(19)
C2 Ru1 C15 C14 57.2(2)
C1 Ru1 C15 C14 5.0(6)
C27 Ru2 C16 C17 61.3(6)
C30 Ru2 C16 C17 144.88(17)
C28 Ru2 C16 C17 68.5(2)
C26 Ru2 C16 C17 174.7(2)
C29 Ru2 C16 C17 104.16(18)
C20 Ru2 C16 C17 -103.02(18)
C19 Ru2 C16 C17 -66.03(17)
C18 Ru2 C16 C17 -29.39(16)
C21 Ru2 C16 C17 -132.1(2)
C27 Ru2 C16 C25 -55.2(7)
C30 Ru2 C16 C25 28.4(3)
C28 Ru2 C16 C25 -47.9(3)
C26 Ru2 C16 C25 58.2(3)
C29 Ru2 C16 C25 -12.3(3)
C20 Ru2 C16 C25 140.5(3)
C17 Ru2 C16 C25 -116.5(3)
C19 Ru2 C16 C25 177.5(3)
C18 Ru2 C16 C25 -145.9(3)
C21 Ru2 C16 C25 111.4(3)
C27 Ru2 C16 C21 -166.6(5)
C30 Ru2 C16 C21 -83.01(18)
C28 Ru2 C16 C21 -159.34(16)
C26 Ru2 C16 C21 -53.2(3)
C29 Ru2 C16 C21 -123.72(16)
C20 Ru2 C16 C21 29.10(15)
C17 Ru2 C16 C21 132.1(2)
C19 Ru2 C16 C21 66.09(16)
C18 Ru2 C16 C21 102.72(17)
C25 C16 C17 C18 -179.9(3)
C21 C16 C17 C18 3.4(4)
Ru2 C16 C17 C18 56.4(2)
C25 C16 C17 Ru2 123.7(2)
C21 C16 C17 Ru2 -53.1(2)
C27 Ru2 C17 C18 62.3(2)
C30 Ru2 C17 C18 170.90(19)
C28 Ru2 C17 C18 97.16(18)
C26 Ru2 C17 C18 82.7(14)
C29 Ru2 C17 C18 138.25(17)
C20 Ru2 C17 C18 -65.62(17)
C19 Ru2 C17 C18 -28.96(16)
C21 Ru2 C17 C18 -102.47(18)
C16 Ru2 C17 C18 -131.5(2)
C27 Ru2 C17 C16 -166.16(16)
C30 Ru2 C17 C16 -57.6(2)
C28 Ru2 C17 C16 -131.34(16)
C26 Ru2 C17 C16 -145.8(14)
C29 Ru2 C17 C16 -90.25(17)
C20 Ru2 C17 C16 65.89(16)
C19 Ru2 C17 C16 102.55(17)
C18 Ru2 C17 C16 131.5(2)
C21 Ru2 C17 C16 29.04(14)
C16 C17 C18 C19 -3.4(4)
Ru2 C17 C18 C19 54.2(2)
C16 C17 C18 Ru2 -57.6(2)
C27 Ru2 C18 C19 88.8(2)
C30 Ru2 C18 C19 144.2(12)
C28 Ru2 C18 C19 130.12(18)
C26 Ru2 C18 C19 56.1(3)
C29 Ru2 C18 C19 164.87(18)
C20 Ru2 C18 C19 -28.97(17)
C17 Ru2 C18 C19 -132.2(3)
C21 Ru2 C18 C19 -66.13(18)
C16 Ru2 C18 C19 -102.83(19)
C27 Ru2 C18 C17 -138.94(17)
C30 Ru2 C18 C17 -83.6(13)
C28 Ru2 C18 C17 -97.66(18)
C26 Ru2 C18 C17 -171.67(19)
C29 Ru2 C18 C17 -62.9(2)
C20 Ru2 C18 C17 103.25(18)
C19 Ru2 C18 C17 132.2(3)
C21 Ru2 C18 C17 66.09(17)
C16 Ru2 C18 C17 29.39(15)
C17 C18 C19 C20 -0.2(4)
Ru2 C18 C19 C20 53.9(3)
C17 C18 C19 Ru2 -54.1(2)
C27 Ru2 C19 C18 -105.35(19)
C30 Ru2 C19 C18 -173.9(2)
C28 Ru2 C19 C18 -69.6(2)
C26 Ru2 C19 C18 -145.72(18)
C29 Ru2 C19 C18 -61.8(6)
C20 Ru2 C19 C18 132.4(3)
C17 Ru2 C19 C18 28.99(18)
C21 Ru2 C19 C18 102.45(19)
C16 Ru2 C19 C18 65.72(18)
C27 Ru2 C19 C20 122.25(18)
C30 Ru2 C19 C20 53.7(3)
C28 Ru2 C19 C20 158.03(17)
C26 Ru2 C19 C20 81.9(2)
C29 Ru2 C19 C20 165.8(5)
C17 Ru2 C19 C20 -103.4(2)
C18 Ru2 C19 C20 -132.4(3)
C21 Ru2 C19 C20 -29.95(17)
C16 Ru2 C19 C20 -66.68(18)
C18 C19 C20 C21 3.8(4)
Ru2 C19 C20 C21 58.1(2)
C18 C19 C20 Ru2 -54.3(3)
C27 Ru2 C20 C19 -74.6(2)
C30 Ru2 C20 C19 -150.42(18)
C28 Ru2 C20 C19 -58.7(4)
C26 Ru2 C20 C19 -111.84(19)
C29 Ru2 C20 C19 -173.4(2)
C17 Ru2 C20 C19 65.36(19)
C18 Ru2 C20 C19 28.82(18)
C21 Ru2 C20 C19 130.8(3)
C16 Ru2 C20 C19 101.9(2)
C27 Ru2 C20 C21 154.61(15)
C30 Ru2 C20 C21 78.80(18)
C28 Ru2 C20 C21 170.5(3)
C26 Ru2 C20 C21 117.38(16)
C29 Ru2 C20 C21 55.8(3)
C17 Ru2 C20 C21 -65.42(17)
C19 Ru2 C20 C21 -130.8(3)
C18 Ru2 C20 C21 -101.96(18)
C16 Ru2 C20 C21 -28.85(15)
C19 C20 C21 C22 179.1(3)
Ru2 C20 C21 C22 -123.9(2)
C19 C20 C21 C16 -3.7(4)
Ru2 C20 C21 C16 53.3(2)
C19 C20 C21 Ru2 -57.0(2)
C17 C16 C21 C22 177.4(2)
C25 C16 C21 C22 0.5(4)
Ru2 C16 C21 C22 125.5(2)
C17 C16 C21 C20 0.2(4)
C25 C16 C21 C20 -176.7(2)
Ru2 C16 C21 C20 -51.7(2)
C17 C16 C21 Ru2 51.9(2)
C25 C16 C21 Ru2 -125.0(2)
C27 Ru2 C21 C22 61.1(4)
C30 Ru2 C21 C22 -2.1(3)
C28 Ru2 C21 C22 -55.6(5)
C26 Ru2 C21 C22 37.1(3)
C29 Ru2 C21 C22 -39.7(3)
C20 Ru2 C21 C22 114.3(3)
C17 Ru2 C21 C22 -142.4(3)
C19 Ru2 C21 C22 144.1(3)
C18 Ru2 C21 C22 -179.2(3)
C16 Ru2 C21 C22 -113.4(3)
C27 Ru2 C21 C20 -53.2(3)
C30 Ru2 C21 C20 -116.42(17)
C28 Ru2 C21 C20 -169.9(3)
C26 Ru2 C21 C20 -77.25(18)
C29 Ru2 C21 C20 -154.03(16)
C17 Ru2 C21 C20 103.28(18)
C19 Ru2 C21 C20 29.82(16)
C18 Ru2 C21 C20 66.53(17)
C16 Ru2 C21 C20 132.3(2)
C27 Ru2 C21 C16 174.5(2)
C30 Ru2 C21 C16 111.26(17)
C28 Ru2 C21 C16 57.8(4)
C26 Ru2 C21 C16 150.43(17)
C29 Ru2 C21 C16 73.64(19)
C20 Ru2 C21 C16 -132.3(2)
C17 Ru2 C21 C16 -29.04(16)
C19 Ru2 C21 C16 -102.50(18)
C18 Ru2 C21 C16 -65.80(17)
C20 C21 C22 C23 178.3(3)
C16 C21 C22 C23 1.1(4)
Ru2 C21 C22 C23 91.0(3)
C21 C22 C23 C24 -1.2(4)
C22 C23 C24 C25 -0.4(4)
C23 C24 C25 C16 2.2(4)
C17 C16 C25 C24 -178.9(3)
C21 C16 C25 C24 -2.2(4)
Ru2 C16 C25 C24 -90.1(3)
C27 Ru2 C26 C30 117.4(3)
C28 Ru2 C26 C30 79.8(2)
C29 Ru2 C26 C30 37.29(19)
C20 Ru2 C26 C30 -117.52(19)
C17 Ru2 C26 C30 94.8(14)
C19 Ru2 C26 C30 -155.72(18)
C18 Ru2 C26 C30 170.87(19)
C21 Ru2 C26 C30 -79.8(2)
C16 Ru2 C26 C30 -46.6(3)
C30 Ru2 C26 C27 -117.4(3)
C28 Ru2 C26 C27 -37.60(18)
C29 Ru2 C26 C27 -80.1(2)
C20 Ru2 C26 C27 125.11(18)
C17 Ru2 C26 C27 -22.5(15)
C19 Ru2 C26 C27 86.9(2)
C18 Ru2 C26 C27 53.5(3)
C21 Ru2 C26 C27 162.83(17)
C16 Ru2 C26 C27 -163.98(19)
C30 C26 C27 C28 0.1(3)
Ru2 C26 C27 C28 61.76(19)
C30 C26 C27 Ru2 -61.7(2)
C30 Ru2 C27 C26 37.64(19)
C28 Ru2 C27 C26 117.6(3)
C29 Ru2 C27 C26 80.5(2)
C20 Ru2 C27 C26 -70.9(2)
C17 Ru2 C27 C26 177.11(19)
C19 Ru2 C27 C26 -108.48(19)
C18 Ru2 C27 C26 -147.51(18)
C21 Ru2 C27 C26 -35.4(3)
C16 Ru2 C27 C26 126.5(6)
C30 Ru2 C27 C28 -79.98(19)
C26 Ru2 C27 C28 -117.6(3)
C29 Ru2 C27 C28 -37.11(18)
C20 Ru2 C27 C28 171.51(17)
C17 Ru2 C27 C28 59.5(2)
C19 Ru2 C27 C28 133.90(18)
C18 Ru2 C27 C28 94.87(19)
C21 Ru2 C27 C28 -153.0(2)
C16 Ru2 C27 C28 8.9(7)
C26 C27 C28 C29 -0.3(3)
Ru2 C27 C28 C29 61.49(19)
C26 C27 C28 Ru2 -61.8(2)
C27 Ru2 C28 C29 -118.3(3)
C30 Ru2 C28 C29 -38.07(18)
C26 Ru2 C28 C29 -80.7(2)
C20 Ru2 C28 C29 -140.0(3)
C17 Ru2 C28 C29 100.73(19)
C19 Ru2 C28 C29 177.44(18)
C18 Ru2 C28 C29 140.41(18)
C21 Ru2 C28 C29 21.4(4)
C16 Ru2 C28 C29 63.9(2)
C30 Ru2 C28 C27 80.21(19)
C26 Ru2 C28 C27 37.58(18)
C29 Ru2 C28 C27 118.3(3)
C20 Ru2 C28 C27 -21.7(4)
C17 Ru2 C28 C27 -140.99(18)
C19 Ru2 C28 C27 -64.3(2)
C18 Ru2 C28 C27 -101.31(19)
C21 Ru2 C28 C27 139.7(3)
C16 Ru2 C28 C27 -177.82(17)
C27 C28 C29 C30 0.4(3)
Ru2 C28 C29 C30 61.68(19)
C27 C28 C29 Ru2 -61.28(19)
C27 Ru2 C29 C28 37.29(17)
C30 Ru2 C29 C28 117.0(2)
C26 Ru2 C29 C28 79.94(19)
C20 Ru2 C29 C28 150.5(2)
C17 Ru2 C29 C28 -95.35(19)
C19 Ru2 C29 C28 -9.6(7)
C18 Ru2 C29 C28 -59.8(2)
C21 Ru2 C29 C28 -171.99(16)
C16 Ru2 C29 C28 -134.61(17)
C27 Ru2 C29 C30 -79.69(19)
C28 Ru2 C29 C30 -117.0(2)
C26 Ru2 C29 C30 -37.05(17)
C20 Ru2 C29 C30 33.5(3)
C17 Ru2 C29 C30 147.66(17)
C19 Ru2 C29 C30 -126.6(6)
C18 Ru2 C29 C30 -176.80(18)
C21 Ru2 C29 C30 71.0(2)
C16 Ru2 C29 C30 108.40(18)
C27 C26 C30 C29 0.2(3)
Ru2 C26 C30 C29 -61.4(2)
C27 C26 C30 Ru2 61.6(2)
C28 C29 C30 C26 -0.4(3)
Ru2 C29 C30 C26 61.5(2)
C28 C29 C30 Ru2 -61.82(19)
C27 Ru2 C30 C26 -37.77(18)
C28 Ru2 C30 C26 -80.6(2)
C29 Ru2 C30 C26 -118.4(3)
C20 Ru2 C30 C26 77.5(2)
C17 Ru2 C30 C26 -171.64(19)
C19 Ru2 C30 C26 43.9(3)
C18 Ru2 C30 C26 -95.3(13)
C21 Ru2 C30 C26 115.75(19)
C16 Ru2 C30 C26 154.13(17)
C27 Ru2 C30 C29 80.62(19)
C28 Ru2 C30 C29 37.78(17)
C26 Ru2 C30 C29 118.4(3)
C20 Ru2 C30 C29 -164.07(16)
C17 Ru2 C30 C29 -53.3(3)
C19 Ru2 C30 C29 162.3(2)
C18 Ru2 C30 C29 23.1(13)
C21 Ru2 C30 C29 -125.87(17)
C16 Ru2 C30 C29 -87.49(18)
O3 P1 O1 C34 -171.48(16)
O5 P1 O1 C34 -35(3)
O4 P1 O1 C34 -80.21(16)
O6 P1 O1 C34 100.65(16)
O2 P1 O1 C34 8.87(16)
O3 P1 O2 C35 -17(3)
O1 P1 O2 C35 -6.46(15)
O5 P1 O2 C35 172.36(15)
O4 P1 O2 C35 85.88(16)
O6 P1 O2 C35 -96.62(15)
O1 P1 O3 C37 91.14(15)
O5 P1 O3 C37 -87.68(15)
O4 P1 O3 C37 -1.15(16)
O6 P1 O3 C37 -178.62(15)
O2 P1 O3 C37 102(3)
O3 P1 O4 C42 -0.26(16)
O1 P1 O4 C42 -87.77(15)
O5 P1 O4 C42 93.46(15)
O6 P1 O4 C42 73(2)
O2 P1 O4 C42 -178.36(15)
O3 P1 O5 C43 -91.12(15)
O1 P1 O5 C43 132(3)
O4 P1 O5 C43 177.73(15)
O6 P1 O5 C43 -3.17(16)
O2 P1 O5 C43 88.56(15)
O3 P1 O6 C48 96.97(15)
O1 P1 O6 C48 -175.57(15)
O5 P1 O6 C48 3.21(16)
O4 P1 O6 C48 23(2)
O2 P1 O6 C48 -84.94(16)
C36 C31 C32 C33 2.5(4)
Cl1 C31 C32 C33 -178.9(2)
C36 C31 C32 Cl2 -174.8(2)
Cl1 C31 C32 Cl2 3.8(3)
C31 C32 C33 C34 0.5(4)
Cl2 C32 C33 C34 177.90(19)
C31 C32 C33 Cl3 -178.3(2)
Cl2 C32 C33 Cl3 -0.9(3)
P1 O1 C34 C33 167.1(2)
P1 O1 C34 C35 -9.2(2)
C32 C33 C34 O1 179.2(2)
Cl3 C33 C34 O1 -1.9(3)
C32 C33 C34 C35 -4.7(4)
Cl3 C33 C34 C35 174.14(19)
P1 O2 C35 C36 -175.6(2)
P1 O2 C35 C34 2.5(2)
O1 C34 C35 O2 4.3(3)
C33 C34 C35 O2 -172.2(2)
O1 C34 C35 C36 -177.5(2)
C33 C34 C35 C36 6.0(4)
O2 C35 C36 C31 175.1(2)
C34 C35 C36 C31 -2.9(4)
O2 C35 C36 Cl4 -1.3(3)
C34 C35 C36 Cl4 -179.24(19)
C32 C31 C36 C35 -1.3(4)
Cl1 C31 C36 C35 -179.91(18)
C32 C31 C36 Cl4 174.9(2)
Cl1 C31 C36 Cl4 -3.7(3)
P1 O3 C37 C38 -179.75(19)
P1 O3 C37 C42 2.3(2)
O3 C37 C38 C39 -175.8(2)
C42 C37 C38 C39 2.1(3)
O3 C37 C38 Cl5 3.2(3)
C42 C37 C38 Cl5 -178.97(17)
C37 C38 C39 C40 1.6(3)
Cl5 C38 C39 C40 -177.32(18)
C37 C38 C39 Cl6 -176.39(17)
Cl5 C38 C39 Cl6 4.7(3)
C38 C39 C40 C41 -3.7(3)
Cl6 C39 C40 C41 174.25(18)
C38 C39 C40 Cl7 175.88(17)
Cl6 C39 C40 Cl7 -6.2(3)
C39 C40 C41 C42 2.1(3)
Cl7 C40 C41 C42 -177.48(17)
C39 C40 C41 Cl8 -178.50(18)
Cl7 C40 C41 Cl8 1.9(3)
P1 O4 C42 C41 -175.13(19)
P1 O4 C42 C37 1.6(2)
C40 C41 C42 O4 178.1(2)
Cl8 C41 C42 O4 -1.3(3)
C40 C41 C42 C37 1.6(3)
Cl8 C41 C42 C37 -177.84(18)
O3 C37 C42 O4 -2.5(3)
C38 C37 C42 O4 179.4(2)
O3 C37 C42 C41 174.4(2)
C38 C37 C42 C41 -3.7(3)
P1 O5 C43 C44 -174.58(19)
P1 O5 C43 C48 2.4(2)
O5 C43 C44 C45 177.9(2)
C48 C43 C44 C45 1.2(3)
O5 C43 C44 Cl9 -0.0(3)
C48 C43 C44 Cl9 -176.71(17)
C43 C44 C45 C46 -1.8(3)
Cl9 C44 C45 C46 176.11(18)
C43 C44 C45 Cl10 179.94(17)
Cl9 C44 C45 Cl10 -2.2(3)
C44 C45 C46 C47 0.8(3)
Cl10 C45 C46 C47 179.06(18)
C44 C45 C46 Cl11 -178.40(18)
Cl10 C45 C46 Cl11 -0.1(3)
C45 C46 C47 C48 0.8(3)
Cl11 C46 C47 C48 179.99(18)
C45 C46 C47 Cl12 -177.03(18)
Cl11 C46 C47 Cl12 2.1(3)
P1 O6 C48 C47 174.13(19)
P1 O6 C48 C43 -2.5(2)
C46 C47 C48 O6 -177.8(2)
Cl12 C47 C48 O6 0.1(3)
C46 C47 C48 C43 -1.4(3)
Cl12 C47 C48 C43 176.53(18)
O5 C43 C48 O6 0.1(3)
C44 C43 C48 O6 177.2(2)
O5 C43 C48 C47 -176.7(2)
C44 C43 C48 C47 0.4(3)
O12 P2 O7 C52 -173.74(15)
O11 P2 O7 C52 -82.46(15)
O9 P2 O7 C52 89(6)
O8 P2 O7 C52 5.72(15)
O10 P2 O7 C52 97.74(15)
O7 P2 O8 C53 -4.95(15)
O12 P2 O8 C53 39(7)
O11 P2 O8 C53 87.76(15)
O9 P2 O8 C53 175.91(15)
O10 P2 O8 C53 -93.21(15)
O7 P2 O9 C55 17(6)
O12 P2 O9 C55 -80.34(15)
O11 P2 O9 C55 -171.65(15)
O8 P2 O9 C55 100.18(15)
O10 P2 O9 C55 8.15(15)
O7 P2 O10 C60 174.15(15)
O12 P2 O10 C60 85.66(15)
O11 P2 O10 C60 6(5)
O9 P2 O10 C60 -5.98(15)
O8 P2 O10 C60 -94.91(15)
O7 P2 O11 C61 -96.47(15)
O12 P2 O11 C61 -7.97(16)
O9 P2 O11 C61 83.65(15)
O8 P2 O11 C61 172.61(15)
O10 P2 O11 C61 72(5)
O7 P2 O12 C66 100.83(15)
O11 P2 O12 C66 8.12(16)
O9 P2 O12 C66 -80.03(15)
O8 P2 O12 C66 57(7)
O10 P2 O12 C66 -170.91(15)
C54 C49 C50 C51 2.0(3)
Cl13 C49 C50 C51 -177.92(18)
C54 C49 C50 Cl14 -177.67(17)
Cl13 C49 C50 Cl14 2.4(3)
C49 C50 C51 C52 -1.6(3)
Cl14 C50 C51 C52 178.07(18)
C49 C50 C51 Cl15 178.11(18)
Cl14 C50 C51 Cl15 -2.2(3)
P2 O7 C52 C51 173.83(19)
P2 O7 C52 C53 -5.1(2)
C50 C51 C52 O7 -179.5(2)
Cl15 C51 C52 O7 0.8(3)
C50 C51 C52 C53 -0.6(3)
Cl15 C51 C52 C53 179.71(17)
P2 O8 C53 C54 -177.08(19)
P2 O8 C53 C52 3.0(2)
O7 C52 C53 O8 1.4(3)
C51 C52 C53 O8 -177.6(2)
O7 C52 C53 C54 -178.6(2)
C51 C52 C53 C54 2.4(3)
O8 C53 C54 C49 178.1(2)
C52 C53 C54 C49 -2.0(3)
O8 C53 C54 Cl16 -1.5(3)
C52 C53 C54 Cl16 178.39(17)
C50 C49 C54 C53 -0.2(3)
Cl13 C49 C54 C53 179.72(17)
C50 C49 C54 Cl16 179.40(18)
Cl13 C49 C54 Cl16 -0.7(3)
P2 O9 C55 C56 172.29(19)
P2 O9 C55 C60 -8.4(2)
O9 C55 C56 C57 175.5(2)
C60 C55 C56 C57 -3.7(3)
O9 C55 C56 Cl17 -2.8(3)
C60 C55 C56 Cl17 177.92(17)
C55 C56 C57 C58 1.5(3)
Cl17 C56 C57 C58 179.81(18)
C55 C56 C57 Cl18 -177.94(18)
Cl17 C56 C57 Cl18 0.4(3)
C56 C57 C58 C59 0.9(3)
Cl18 C57 C58 C59 -179.68(18)
C56 C57 C58 Cl19 -179.28(18)
Cl18 C57 C58 Cl19 0.1(3)
C57 C58 C59 C60 -1.1(3)
Cl19 C58 C59 C60 179.12(17)
C57 C58 C59 Cl20 178.44(18)
Cl19 C58 C59 Cl20 -1.4(3)
P2 O10 C60 C59 -177.97(18)
P2 O10 C60 C55 2.4(2)
C58 C59 C60 O10 179.2(2)
Cl20 C59 C60 O10 -0.3(3)
C58 C59 C60 C55 -1.2(3)
Cl20 C59 C60 C55 179.33(17)
O9 C55 C60 O10 3.9(3)
C56 C55 C60 O10 -176.73(19)
O9 C55 C60 C59 -175.7(2)
C56 C55 C60 C59 3.6(3)
P2 O11 C61 C62 -174.59(19)
P2 O11 C61 C66 5.9(2)
O11 C61 C62 C63 179.5(2)
C66 C61 C62 C63 -1.0(3)
O11 C61 C62 Cl21 -2.6(3)
C66 C61 C62 Cl21 176.97(17)
C61 C62 C63 C64 1.7(3)
Cl21 C62 C63 C64 -176.18(18)
C61 C62 C63 Cl22 179.70(17)
Cl21 C62 C63 Cl22 1.8(3)
C62 C63 C64 C65 -0.9(4)
Cl22 C63 C64 C65 -178.79(18)
C62 C63 C64 Cl23 175.94(18)
Cl22 C63 C64 Cl23 -2.0(3)
C63 C64 C65 C66 -0.8(3)
Cl23 C64 C65 C66 -177.59(18)
C63 C64 C65 Cl24 176.39(18)
Cl23 C64 C65 Cl24 -0.4(3)
P2 O12 C66 C65 175.11(19)
P2 O12 C66 C61 -6.3(2)
C64 C65 C66 O12 180.0(2)
Cl24 C65 C66 O12 2.8(3)
C64 C65 C66 C61 1.5(3)
Cl24 C65 C66 C61 -175.69(18)
O11 C61 C66 O12 0.3(3)
C62 C61 C66 O12 -179.3(2)
O11 C61 C66 C65 179.0(2)
C62 C61 C66 C65 -0.6(3)
